data_4336191
loop_
_publ_author_name
'Sheri Madhu'
'Dharmendar Kumar Sharma'
'Santanu Kumar Basu'
'Sameer Jadhav'
'Arindam Chowdhury'
'Mangalampalli Ravikanth'

_publ_section_title
;
 Sensing Hg(II)in Vitro and in Vivo Using a Benzimidazole Substituted
 BODIPY
;
_journal_name_full 'Inorganic Chemistry'
_journal_page_first 11136
_journal_page_last 11145
_journal_paper_doi 10.1021/ic401365x
_journal_volume 52
_journal_year 2013
_chemical_formula_sum 'C25 H19 B F2 N4 O2'
_chemical_formula_weight 456.25
_chemical_name_systematic
;
 ?
;
_space_group_IT_number 2
_symmetry_cell_setting triclinic
_symmetry_space_group_name_Hall '-P 1'
_symmetry_space_group_name_H-M 'P -1'
_atom_sites_solution_hydrogens geom
_atom_sites_solution_primary direct
_atom_sites_solution_secondary difmap
_audit_creation_method SHELXL-97
_cell_angle_alpha 66.610(12)
_cell_angle_beta 84.216(10)
_cell_angle_gamma 89.727(11)
_cell_formula_units_Z 2
_cell_length_a 8.9416(13)
_cell_length_b 10.9173(14)
_cell_length_c 12.0550(14)
_cell_measurement_reflns_used 2610
_cell_measurement_temperature 150(2)
_cell_measurement_theta_max 32.6944
_cell_measurement_theta_min 3.4360
_cell_volume 1073.8(3)
_computing_cell_refinement 'CrysAlis RED, Oxford Diffraction Ltd.,'
_computing_data_collection 'CrysAlis CCD, Oxford Diffraction Ltd.,'
_computing_data_reduction 'CrysAlis RED, Oxford Diffraction Ltd.,'
_computing_molecular_graphics Ortep3
_computing_publication_material Shelx97
_computing_structure_refinement 'SHELXL-97 (Sheldrick, 1997)'
_computing_structure_solution 'SHELXS-97 (Sheldrick, 1997)'
_diffrn_ambient_temperature 150(2)
_diffrn_detector_area_resol_mean 15.9948
_diffrn_measured_fraction_theta_full 0.997
_diffrn_measured_fraction_theta_max 0.997
_diffrn_measurement_device_type 'OXFORD DIFFRACTION XCALIBUR-S'
_diffrn_measurement_method \w/q-scan
_diffrn_radiation_monochromator graphite
_diffrn_radiation_source 'Enhance (Mo) x-ray Source'
_diffrn_radiation_type MoK\a
_diffrn_radiation_wavelength 0.71073
_diffrn_reflns_av_R_equivalents 0.0294
_diffrn_reflns_av_sigmaI/netI 0.0602
_diffrn_reflns_limit_h_max 10
_diffrn_reflns_limit_h_min -9
_diffrn_reflns_limit_k_max 12
_diffrn_reflns_limit_k_min -12
_diffrn_reflns_limit_l_max 14
_diffrn_reflns_limit_l_min -12
_diffrn_reflns_number 7279
_diffrn_reflns_theta_full 25.00
_diffrn_reflns_theta_max 25.00
_diffrn_reflns_theta_min 3.44
_exptl_absorpt_coefficient_mu 0.103
_exptl_absorpt_correction_T_max 0.9757
_exptl_absorpt_correction_T_min 0.9668
_exptl_absorpt_correction_type multi-scan
_exptl_absorpt_process_details
;
CrysAlis RED, Oxford Diffraction Ltd.,
Version 1.171.31.7 (release 18-10-2006 CrysAlis171 .NET)
(compiled Oct 18 2006,16:28:17)
empirical absorption correction using spherical harmonics,
 implemented in SCALE3 ABSPACK scaling algorithm.
;
_exptl_crystal_colour orange
_exptl_crystal_density_diffrn 1.411
_exptl_crystal_description block
_exptl_crystal_F_000 472
_exptl_crystal_size_max 0.33
_exptl_crystal_size_mid 0.28
_exptl_crystal_size_min 0.24
_refine_diff_density_max 0.154
_refine_diff_density_min -0.175
_refine_diff_density_rms 0.032
_refine_ls_extinction_method none
_refine_ls_goodness_of_fit_ref 0.836
_refine_ls_hydrogen_treatment riding
_refine_ls_matrix_type full
_refine_ls_number_parameters 309
_refine_ls_number_reflns 3763
_refine_ls_number_restraints 0
_refine_ls_restrained_S_all 0.836
_refine_ls_R_factor_all 0.0779
_refine_ls_R_factor_gt 0.0393
_refine_ls_shift/su_max 0.000
_refine_ls_shift/su_mean 0.000
_refine_ls_structure_factor_coef Fsqd
_refine_ls_weighting_details 'calc w=1/[\s^2^(Fo^2^)+(0.0501P)^2^+0.0000P] where P=(Fo^2^+2Fc^2^)/3'
_refine_ls_weighting_scheme calc
_refine_ls_wR_factor_gt 0.0884
_refine_ls_wR_factor_ref 0.0963
_reflns_number_gt 2139
_reflns_number_total 3763
_reflns_threshold_expression >2sigma(I)
_cod_data_source_file ic401365x_si_002.cif
_cod_data_source_block mr033
_cod_original_cell_volume 1073.8(2)
_cod_database_code 4336191

loop_
_symmetry_equiv_pos_as_xyz
'x, y, z'
'-x, -y, -z'

loop_
_atom_site_label
_atom_site_type_symbol
_atom_site_fract_x
_atom_site_fract_y
_atom_site_fract_z
_atom_site_U_iso_or_equiv
_atom_site_adp_type
_atom_site_occupancy
_atom_site_symmetry_multiplicity
_atom_site_calc_flag
_atom_site_refinement_flags
B1 B 0.6493(3) 0.9730(2) 0.1447(2) 0.0474(6) Uani 1 1 d .
F1 F 0.74075(14) 0.93560(11) 0.23718(10) 0.0635(4) Uani 1 1 d .
F2 F 0.52691(13) 0.88310(10) 0.17560(10) 0.0628(4) Uani 1 1 d .
N1 N 0.59029(18) 1.11405(14) 0.11502(13) 0.0433(4) Uani 1 1 d .
N2 N 0.74270(17) 0.97223(14) 0.02885(13) 0.0423(4) Uani 1 1 d .
N3 N 0.8698(2) 0.63891(16) 0.06058(14) 0.0533(5) Uani 1 1 d .
N4 N 0.6879(2) 0.67255(15) 0.18594(14) 0.0518(5) Uani 1 1 d .
H4N H 0.6264 0.7155 0.2183 0.062 Uiso 1 1 calc R
O1 O 0.4589(2) 0.96183(17) 0.36768(14) 0.0921(6) Uani 1 1 d .
O2 O 0.2846(2) 1.11480(16) 0.33070(15) 0.0854(5) Uani 1 1 d .
C1 C 0.4778(2) 1.15217(18) 0.17902(17) 0.0473(5) Uani 1 1 d .
C2 C 0.4108(3) 1.0636(2) 0.3011(2) 0.0592(6) Uani 1 1 d .
C3 C 0.2087(4) 1.0355(3) 0.4496(3) 0.1277(13) Uani 1 1 d .
H3A H 0.1971 0.9427 0.4587 0.192 Uiso 1 1 calc R
H3B H 0.1093 1.0708 0.4585 0.192 Uiso 1 1 calc R
H3C H 0.2682 1.0393 0.5122 0.192 Uiso 1 1 calc R
C4 C 0.4466(2) 1.28495(19) 0.11271(18) 0.0527(5) Uani 1 1 d .
H4 H 0.3736 1.3356 0.1368 0.063 Uiso 1 1 calc R
C5 C 0.5401(2) 1.32892(19) 0.00682(18) 0.0496(5) Uani 1 1 d .
H5 H 0.5441 1.4160 -0.0561 0.060 Uiso 1 1 calc R
C6 C 0.6292(2) 1.22270(17) 0.00748(16) 0.0424(5) Uani 1 1 d .
C7 C 0.7322(2) 1.21158(18) -0.08471(16) 0.0433(5) Uani 1 1 d .
C8 C 0.7906(2) 1.08960(18) -0.07138(16) 0.0444(5) Uani 1 1 d .
C9 C 0.8970(2) 1.0552(2) -0.14811(18) 0.0530(6) Uani 1 1 d .
H9 H 0.9497 1.1154 -0.2221 0.064 Uiso 1 1 calc R
C10 C 0.9105(2) 0.9210(2) -0.09722(18) 0.0556(6) Uani 1 1 d .
H10 H 0.9739 0.8703 -0.1294 0.067 Uiso 1 1 calc R
C11 C 0.8136(2) 0.87006(19) 0.01214(17) 0.0462(5) Uani 1 1 d .
C12 C 0.7919(2) 0.72923(19) 0.08757(18) 0.0478(5) Uani 1 1 d .
C13 C 0.6963(2) 0.53636(19) 0.22572(17) 0.0494(5) Uani 1 1 d .
C14 C 0.6154(3) 0.4306(2) 0.31905(19) 0.0614(6) Uani 1 1 d .
H14 H 0.5349 0.4448 0.3699 0.074 Uiso 1 1 calc R
C15 C 0.6581(3) 0.3044(2) 0.3338(2) 0.0663(7) Uani 1 1 d .
H15 H 0.6070 0.2295 0.3977 0.080 Uiso 1 1 calc R
C16 C 0.7737(3) 0.2832(2) 0.2581(2) 0.0657(6) Uani 1 1 d .
H16 H 0.7998 0.1942 0.2722 0.079 Uiso 1 1 calc R
C17 C 0.8515(3) 0.3873(2) 0.1632(2) 0.0607(6) Uani 1 1 d .
H17 H 0.9291 0.3717 0.1110 0.073 Uiso 1 1 calc R
C18 C 0.8116(2) 0.51690(19) 0.14699(18) 0.0492(5) Uani 1 1 d .
C19 C 0.7666(2) 1.32929(18) -0.20004(17) 0.0448(5) Uani 1 1 d .
C20 C 0.7476(3) 1.3217(2) -0.31058(17) 0.0556(6) Uani 1 1 d .
H20 H 0.7145 1.2396 -0.3116 0.067 Uiso 1 1 calc R
C21 C 0.7763(3) 1.4316(2) -0.41799(18) 0.0661(7) Uani 1 1 d .
H21 H 0.7634 1.4237 -0.4922 0.079 Uiso 1 1 calc R
C22 C 0.8235(3) 1.5531(2) -0.42088(19) 0.0649(6) Uani 1 1 d .
C23 C 0.8504(4) 1.6739(2) -0.5399(2) 0.0974(9) Uani 1 1 d .
H23A H 0.7584 1.7242 -0.5555 0.146 Uiso 1 1 calc R
H23B H 0.8786 1.6446 -0.6060 0.146 Uiso 1 1 calc R
H23C H 0.9319 1.7309 -0.5355 0.146 Uiso 1 1 calc R
C24 C 0.8420(3) 1.5604(2) -0.31126(19) 0.0622(6) Uani 1 1 d .
H24 H 0.8747 1.6429 -0.3110 0.075 Uiso 1 1 calc R
C25 C 0.8146(2) 1.45165(19) -0.20251(18) 0.0533(6) Uani 1 1 d .
H25 H 0.8285 1.4600 -0.1287 0.064 Uiso 1 1 calc R

loop_
_atom_site_aniso_label
_atom_site_aniso_U_11
_atom_site_aniso_U_22
_atom_site_aniso_U_33
_atom_site_aniso_U_23
_atom_site_aniso_U_13
_atom_site_aniso_U_12
B1 0.0458(16) 0.0378(13) 0.0511(14) -0.0101(11) -0.0037(12) -0.0020(12)
F1 0.0706(9) 0.0613(7) 0.0508(7) -0.0128(6) -0.0130(6) 0.0156(7)
F2 0.0512(8) 0.0438(7) 0.0872(9) -0.0241(6) 0.0124(6) -0.0059(6)
N1 0.0469(11) 0.0344(9) 0.0448(9) -0.0124(8) -0.0023(8) 0.0007(8)
N2 0.0417(10) 0.0363(9) 0.0447(9) -0.0115(8) -0.0049(8) 0.0023(8)
N3 0.0534(12) 0.0440(10) 0.0618(11) -0.0206(9) -0.0056(9) 0.0088(9)
N4 0.0598(12) 0.0398(10) 0.0551(11) -0.0189(8) -0.0038(9) 0.0068(9)
O1 0.1203(16) 0.0626(11) 0.0635(11) -0.0013(9) 0.0220(10) 0.0245(11)
O2 0.0814(13) 0.0659(11) 0.0871(12) -0.0170(9) 0.0313(10) 0.0057(10)
C1 0.0513(14) 0.0401(12) 0.0493(12) -0.0179(10) 0.0004(10) -0.0015(10)
C2 0.0686(17) 0.0440(13) 0.0632(15) -0.0228(12) 0.0070(13) 0.0024(13)
C3 0.130(3) 0.090(2) 0.119(2) -0.0167(18) 0.076(2) -0.001(2)
C4 0.0526(14) 0.0430(12) 0.0627(14) -0.0216(11) -0.0045(11) 0.0079(11)
C5 0.0571(14) 0.0343(11) 0.0533(13) -0.0127(9) -0.0080(11) 0.0038(11)
C6 0.0455(13) 0.0340(11) 0.0451(11) -0.0122(9) -0.0081(10) 0.0012(10)
C7 0.0425(13) 0.0391(11) 0.0456(11) -0.0128(9) -0.0096(9) -0.0024(10)
C8 0.0412(13) 0.0390(11) 0.0479(12) -0.0119(9) -0.0050(10) 0.0001(10)
C9 0.0518(14) 0.0486(13) 0.0503(12) -0.0131(10) 0.0032(10) 0.0021(11)
C10 0.0517(14) 0.0517(13) 0.0614(14) -0.0224(11) 0.0016(11) 0.0111(11)
C11 0.0430(13) 0.0410(12) 0.0532(12) -0.0168(10) -0.0076(10) 0.0065(10)
C12 0.0463(13) 0.0435(12) 0.0544(13) -0.0193(10) -0.0104(10) 0.0065(11)
C13 0.0566(14) 0.0388(12) 0.0521(13) -0.0162(10) -0.0110(11) 0.0035(11)
C14 0.0681(17) 0.0512(14) 0.0626(14) -0.0213(12) -0.0030(12) -0.0017(13)
C15 0.0817(19) 0.0472(14) 0.0641(15) -0.0155(11) -0.0090(13) -0.0098(13)
C16 0.0775(18) 0.0421(13) 0.0778(16) -0.0223(12) -0.0160(14) 0.0054(13)
C17 0.0654(16) 0.0482(13) 0.0718(15) -0.0264(12) -0.0117(12) 0.0109(12)
C18 0.0523(14) 0.0382(12) 0.0562(13) -0.0167(10) -0.0112(11) 0.0054(11)
C19 0.0429(12) 0.0389(11) 0.0459(12) -0.0099(9) -0.0052(9) 0.0035(10)
C20 0.0642(15) 0.0490(13) 0.0489(13) -0.0150(10) -0.0041(11) -0.0022(11)
C21 0.0835(19) 0.0624(15) 0.0446(13) -0.0126(11) -0.0091(12) 0.0001(14)
C22 0.0696(17) 0.0538(14) 0.0532(14) -0.0029(11) -0.0043(12) 0.0013(13)
C23 0.127(3) 0.0680(17) 0.0650(16) 0.0072(13) -0.0064(16) -0.0025(18)
C24 0.0690(17) 0.0412(12) 0.0635(15) -0.0060(11) -0.0122(12) -0.0045(12)
C25 0.0606(15) 0.0457(12) 0.0491(12) -0.0128(10) -0.0114(11) 0.0000(11)

loop_
_atom_type_symbol
_atom_type_description
_atom_type_scat_dispersion_real
_atom_type_scat_dispersion_imag
_atom_type_scat_source
C C 0.0033 0.0016 'International Tables Vol C Tables 4.2.6.8 and 6.1.1.4'
H H 0.0000 0.0000 'International Tables Vol C Tables 4.2.6.8 and 6.1.1.4'
O O 0.0106 0.0060 'International Tables Vol C Tables 4.2.6.8 and 6.1.1.4'
N N 0.0061 0.0033 'International Tables Vol C Tables 4.2.6.8 and 6.1.1.4'
F F 0.0171 0.0103 'International Tables Vol C Tables 4.2.6.8 and 6.1.1.4'
B B 0.0013 0.0007 'International Tables Vol C Tables 4.2.6.8 and 6.1.1.4'

loop_
_geom_angle_atom_site_label_1
_geom_angle_atom_site_label_2
_geom_angle_atom_site_label_3
_geom_angle
F1 B1 F2 110.35(17)
F1 B1 N1 112.20(17)
F2 B1 N1 108.69(18)
F1 B1 N2 108.22(19)
F2 B1 N2 108.90(16)
N1 B1 N2 108.42(16)
C1 N1 C6 107.06(15)
C1 N1 B1 127.90(16)
C6 N1 B1 124.48(16)
C11 N2 C8 107.40(15)
C11 N2 B1 129.11(15)
C8 N2 B1 122.53(15)
C12 N3 C18 104.59(16)
C12 N4 C13 107.81(17)
C12 N4 H4N 126.1
C13 N4 H4N 126.1
C2 O2 C3 114.6(2)
N1 C1 C4 109.32(17)
N1 C1 C2 122.82(18)
C4 C1 C2 127.80(19)
O1 C2 O2 123.0(2)
O1 C2 C1 127.2(2)
O2 C2 C1 109.8(2)
O2 C3 H3A 109.5
O2 C3 H3B 109.5
H3A C3 H3B 109.5
O2 C3 H3C 109.5
H3A C3 H3C 109.5
H3B C3 H3C 109.5
C5 C4 C1 107.47(19)
C5 C4 H4 126.3
C1 C4 H4 126.3
C4 C5 C6 107.77(17)
C4 C5 H5 126.1
C6 C5 H5 126.1
N1 C6 C5 108.39(16)
N1 C6 C7 120.94(17)
C5 C6 C7 130.36(17)
C8 C7 C6 120.57(17)
C8 C7 C19 120.12(17)
C6 C7 C19 119.09(17)
C7 C8 N2 121.58(17)
C7 C8 C9 130.64(18)
N2 C8 C9 107.76(17)
C10 C9 C8 107.77(18)
C10 C9 H9 126.1
C8 C9 H9 126.1
C9 C10 C11 107.79(18)
C9 C10 H10 126.1
C11 C10 H10 126.1
N2 C11 C10 109.24(16)
N2 C11 C12 127.41(18)
C10 C11 C12 123.27(19)
N3 C12 N4 112.46(17)
N3 C12 C11 121.19(18)
N4 C12 C11 126.21(18)
N4 C13 C14 132.7(2)
N4 C13 C18 104.81(17)
C14 C13 C18 122.44(19)
C15 C14 C13 116.4(2)
C15 C14 H14 121.8
C13 C14 H14 121.8
C14 C15 C16 122.0(2)
C14 C15 H15 119.0
C16 C15 H15 119.0
C17 C16 C15 122.0(2)
C17 C16 H16 119.0
C15 C16 H16 119.0
C16 C17 C18 117.3(2)
C16 C17 H17 121.4
C18 C17 H17 121.4
N3 C18 C17 129.8(2)
N3 C18 C13 110.32(17)
C17 C18 C13 119.89(19)
C25 C19 C20 117.87(17)
C25 C19 C7 121.71(17)
C20 C19 C7 120.39(17)
C21 C20 C19 120.69(19)
C21 C20 H20 119.7
C19 C20 H20 119.7
C20 C21 C22 121.7(2)
C20 C21 H21 119.2
C22 C21 H21 119.2
C21 C22 C24 117.50(19)
C21 C22 C23 120.8(2)
C24 C22 C23 121.7(2)
C22 C23 H23A 109.5
C22 C23 H23B 109.5
H23A C23 H23B 109.5
C22 C23 H23C 109.5
H23A C23 H23C 109.5
H23B C23 H23C 109.5
C25 C24 C22 122.0(2)
C25 C24 H24 119.0
C22 C24 H24 119.0
C24 C25 C19 120.31(19)
C24 C25 H25 119.8
C19 C25 H25 119.8

loop_
_geom_bond_atom_site_label_1
_geom_bond_atom_site_label_2
_geom_bond_distance
B1 F1 1.378(3)
B1 F2 1.392(2)
B1 N1 1.539(3)
B1 N2 1.556(3)
N1 C1 1.369(2)
N1 C6 1.379(2)
N2 C11 1.354(2)
N2 C8 1.399(2)
N3 C12 1.329(2)
N3 C18 1.388(2)
N4 C12 1.362(2)
N4 C13 1.373(2)
N4 H4N 0.8800
O1 C2 1.192(3)
O2 C2 1.336(3)
O2 C3 1.445(3)
C1 C4 1.392(3)
C1 C2 1.468(3)
C3 H3A 0.9800
C3 H3B 0.9800
C3 H3C 0.9800
C4 C5 1.364(3)
C4 H4 0.9500
C5 C6 1.402(3)
C5 H5 0.9500
C6 C7 1.414(3)
C7 C8 1.383(3)
C7 C19 1.476(2)
C8 C9 1.413(3)
C9 C10 1.356(3)
C9 H9 0.9500
C10 C11 1.411(3)
C10 H10 0.9500
C11 C12 1.444(3)
C13 C14 1.391(3)
C13 C18 1.403(3)
C14 C15 1.374(3)
C14 H14 0.9500
C15 C16 1.389(3)
C15 H15 0.9500
C16 C17 1.378(3)
C16 H16 0.9500
C17 C18 1.399(3)
C17 H17 0.9500
C19 C25 1.393(2)
C19 C20 1.395(3)
C20 C21 1.373(3)
C20 H20 0.9500
C21 C22 1.381(3)
C21 H21 0.9500
C22 C24 1.381(3)
C22 C23 1.512(3)
C23 H23A 0.9800
C23 H23B 0.9800
C23 H23C 0.9800
C24 C25 1.375(3)
C24 H24 0.9500
C25 H25 0.9500

loop_
_geom_torsion_atom_site_label_1
_geom_torsion_atom_site_label_2
_geom_torsion_atom_site_label_3
_geom_torsion_atom_site_label_4
_geom_torsion
F1 B1 N1 C1 -76.6(3)
F2 B1 N1 C1 45.7(3)
N2 B1 N1 C1 163.90(17)
F1 B1 N1 C6 113.1(2)
F2 B1 N1 C6 -124.61(19)
N2 B1 N1 C6 -6.4(3)
F1 B1 N2 C11 59.1(2)
F2 B1 N2 C11 -60.8(3)
N1 B1 N2 C11 -178.94(17)
F1 B1 N2 C8 -108.2(2)
F2 B1 N2 C8 131.86(18)
N1 B1 N2 C8 13.8(3)
C6 N1 C1 C4 -0.6(2)
B1 N1 C1 C4 -172.23(18)
C6 N1 C1 C2 -177.74(19)
B1 N1 C1 C2 10.6(3)
C3 O2 C2 O1 -1.1(4)
C3 O2 C2 C1 180.0(2)
N1 C1 C2 O1 14.3(4)
C4 C1 C2 O1 -162.3(2)
N1 C1 C2 O2 -166.91(18)
C4 C1 C2 O2 16.5(3)
N1 C1 C4 C5 0.3(2)
C2 C1 C4 C5 177.2(2)
C1 C4 C5 C6 0.2(2)
C1 N1 C6 C5 0.7(2)
B1 N1 C6 C5 172.69(17)
C1 N1 C6 C7 -173.47(17)
B1 N1 C6 C7 -1.5(3)
C4 C5 C6 N1 -0.5(2)
C4 C5 C6 C7 172.9(2)
N1 C6 C7 C8 3.2(3)
C5 C6 C7 C8 -169.48(19)
N1 C6 C7 C19 177.91(17)
C5 C6 C7 C19 5.2(3)
C6 C7 C8 N2 4.4(3)
C19 C7 C8 N2 -170.21(17)
C6 C7 C8 C9 -177.7(2)
C19 C7 C8 C9 7.7(3)
C11 N2 C8 C7 176.55(18)
B1 N2 C8 C7 -13.7(3)
C11 N2 C8 C9 -1.7(2)
B1 N2 C8 C9 167.96(18)
C7 C8 C9 C10 -176.8(2)
N2 C8 C9 C10 1.3(2)
C8 C9 C10 C11 -0.4(2)
C8 N2 C11 C10 1.5(2)
B1 N2 C11 C10 -167.28(19)
C8 N2 C11 C12 -175.37(19)
B1 N2 C11 C12 15.8(3)
C9 C10 C11 N2 -0.7(2)
C9 C10 C11 C12 176.32(19)
C18 N3 C12 N4 0.2(2)
C18 N3 C12 C11 -175.91(18)
C13 N4 C12 N3 -0.7(2)
C13 N4 C12 C11 175.13(19)
N2 C11 C12 N3 -179.85(18)
C10 C11 C12 N3 3.7(3)
N2 C11 C12 N4 4.6(3)
C10 C11 C12 N4 -171.8(2)
C12 N4 C13 C14 -178.0(2)
C12 N4 C13 C18 0.9(2)
N4 C13 C14 C15 -178.8(2)
C18 C13 C14 C15 2.5(3)
C13 C14 C15 C16 -1.3(3)
C14 C15 C16 C17 -0.5(4)
C15 C16 C17 C18 1.2(3)
C12 N3 C18 C17 -179.5(2)
C12 N3 C18 C13 0.4(2)
C16 C17 C18 N3 179.9(2)
C16 C17 C18 C13 -0.1(3)
N4 C13 C18 N3 -0.9(2)
C14 C13 C18 N3 178.18(19)
N4 C13 C18 C17 179.12(18)
C14 C13 C18 C17 -1.8(3)
C8 C7 C19 C25 -131.8(2)
C6 C7 C19 C25 53.5(3)
C8 C7 C19 C20 50.0(3)
C6 C7 C19 C20 -124.7(2)
C25 C19 C20 C21 0.3(3)
C7 C19 C20 C21 178.6(2)
C19 C20 C21 C22 -0.5(4)
C20 C21 C22 C24 0.5(4)
C20 C21 C22 C23 -178.3(2)
C21 C22 C24 C25 -0.2(4)
C23 C22 C24 C25 178.6(2)
C22 C24 C25 C19 0.0(3)
C20 C19 C25 C24 0.0(3)
C7 C19 C25 C24 -178.3(2)
